data_7028191
loop_
_publ_author_name
'Bernhardt, Paul V.'
'Hayes, Elizabeth J.'

_publ_section_title
;
 Copper(II) complexes of mono- and di-nucleating
 hexaamines&#x200A;&#x2020;
;
_journal_issue 6
_journal_name_full 'Journal of the Chemical Society, Dalton Transactions'
_journal_page_first 1037
_journal_paper_doi 10.1039/a707209k
_journal_year 1998
_chemical_formula_sum 'C18 H51 Cl3 Cu2 N6 O16'
_chemical_formula_weight 841.08
_chemical_name_systematic
; 
 ? 
;
_space_group_IT_number 15
_symmetry_cell_setting monoclinic
_symmetry_space_group_name_Hall '-C 2yc'
_symmetry_space_group_name_H-M 'C 1 2/c 1'
_atom_sites_solution_hydrogens geom
_atom_sites_solution_primary direct
_atom_sites_solution_secondary difmap
_audit_creation_method SHELXL
_cell_angle_alpha 90.00
_cell_angle_beta 107.58(3)
_cell_angle_gamma 90.00
_cell_formula_units_Z 4
_cell_length_a 25.738(9)
_cell_length_b 8.391(3)
_cell_length_c 16.348(8)
_cell_measurement_reflns_used 25
_cell_measurement_temperature 293(2)
_cell_measurement_theta_max 12.5
_cell_measurement_theta_min 10
_cell_volume 3366(2)
_computing_cell_refinement CAD4
_computing_data_collection CAD4
_computing_data_reduction XTAL
_computing_molecular_graphics PLATON
_computing_structure_refinement 'SHELXL-93 (Sheldrick, 1993)'
_computing_structure_solution 'SHELXS-86 (Sheldrick, 1990)'
_diffrn_ambient_temperature 293(2)
_diffrn_measurement_device 'Enraf-Nonius CAD4'
_diffrn_measurement_method 'omega-2theta scans'
_diffrn_radiation_monochromator graphite
_diffrn_radiation_source 'fine-focus sealed tube'
_diffrn_radiation_type MoK\a
_diffrn_radiation_wavelength 0.71073
_diffrn_reflns_av_R_equivalents 0.0753
_diffrn_reflns_av_sigmaI/netI 0.0419
_diffrn_reflns_limit_h_max 30
_diffrn_reflns_limit_h_min 0
_diffrn_reflns_limit_k_max 9
_diffrn_reflns_limit_k_min -9
_diffrn_reflns_limit_l_max 18
_diffrn_reflns_limit_l_min -19
_diffrn_reflns_number 2964
_diffrn_reflns_theta_max 24.97
_diffrn_reflns_theta_min 1.66
_diffrn_standards_interval_count 250
_diffrn_standards_number 3
_exptl_absorpt_coefficient_mu 1.577
_exptl_absorpt_correction_T_max 1.20
_exptl_absorpt_correction_T_min 1.00
_exptl_absorpt_correction_type empirical
_exptl_crystal_colour blue
_exptl_crystal_density_diffrn 1.660
_exptl_crystal_description prism
_exptl_crystal_F_000 1752
_exptl_crystal_size_max 0.3
_exptl_crystal_size_mid 0.3
_exptl_crystal_size_min 0.3
_refine_diff_density_max 1.529
_refine_diff_density_min -1.409
_refine_diff_density_rms 0.380
_refine_ls_extinction_method none
_refine_ls_goodness_of_fit_all 1.120
_refine_ls_goodness_of_fit_obs 1.168
_refine_ls_matrix_type full
_refine_ls_number_parameters 214
_refine_ls_number_reflns 2962
_refine_ls_number_restraints 0
_refine_ls_restrained_S_all 1.120
_refine_ls_restrained_S_obs 1.168
_refine_ls_R_factor_all 0.1293
_refine_ls_R_factor_obs 0.0948
_refine_ls_shift/esd_max 0.001
_refine_ls_shift/esd_mean 0.000
_refine_ls_structure_factor_coef Fsqd
_refine_ls_weighting_details 'w=1/[\s^2^(Fo^2^)+(0.1842P)^2^+5.0446P] where P=(Fo^2^+2Fc^2^)/3'
_refine_ls_weighting_scheme calc
_refine_ls_wR_factor_all 0.2706
_refine_ls_wR_factor_obs 0.2378
_reflns_number_observed 2144
_reflns_number_total 2962
_reflns_observed_criterion >2sigma(I)
_cod_data_source_file k707209sup1.cif
_cod_data_source_block cuompeh
_cod_depositor_comments
;
The following automatic conversions were performed:

'_refine_ls_weighting_scheme' value 'calc
w=1/[\s^2^(Fo^2^)+(0.1842P)^2^+5.0446P] where P=(Fo^2^+2Fc^2^)/3' was
changed to 'calc'. New tag '_refine_ls_weighting_details' was
created. The value of the new tag was set to
'w=1/[\s^2^(Fo^2^)+(0.1842P)^2^+5.0446P] where P=(Fo^2^+2Fc^2^)/3'.

Automatic conversion script
Id: cif_fix_values 3143 2015-03-26 13:38:13Z robertas 
;
_cod_original_cell_volume 3365.7(24)
_cod_original_sg_symbol_H-M C2/c
_cod_database_code 7028191

loop_
_symmetry_equiv_pos_as_xyz
'x, y, z'
'-x, y, -z+1/2'
'x+1/2, y+1/2, z'
'-x+1/2, y+1/2, -z+1/2'
'-x, -y, -z'
'x, -y, z-1/2'
'-x+1/2, -y+1/2, -z'
'x+1/2, -y+1/2, z-1/2'

loop_
_atom_site_aniso_label
_atom_site_aniso_U_11
_atom_site_aniso_U_22
_atom_site_aniso_U_33
_atom_site_aniso_U_23
_atom_site_aniso_U_13
_atom_site_aniso_U_12
Cu1 0.0393(6) 0.0398(6) 0.0766(7) 0.0100(4) 0.0122(4) -0.0009(3)
N1 0.036(3) 0.028(3) 0.054(3) 0.007(2) 0.008(2) 0.002(2)
N2 0.049(4) 0.081(5) 0.056(4) 0.004(3) 0.013(3) 0.015(3)
N3 0.048(4) 0.029(3) 0.089(5) -0.006(3) 0.003(3) -0.001(3)
C1 0.032(3) 0.038(3) 0.061(4) 0.010(3) 0.006(3) 0.003(3)
C2 0.049(4) 0.024(3) 0.077(5) 0.005(3) 0.022(4) 0.004(3)
C3 0.063(5) 0.055(5) 0.076(5) -0.012(4) 0.015(4) 0.006(4)
C4 0.049(4) 0.057(4) 0.057(4) -0.001(4) 0.007(3) -0.005(4)
C5 0.054(5) 0.062(5) 0.080(5) -0.025(4) 0.012(4) -0.001(4)
C6 0.087(7) 0.132(10) 0.060(5) 0.016(6) 0.027(5) 0.017(7)
C7 0.056(5) 0.082(6) 0.107(7) 0.000(6) 0.024(5) 0.023(5)
C8 0.051(5) 0.064(5) 0.093(6) -0.005(5) 0.001(4) -0.002(4)
C9 0.080(6) 0.025(4) 0.151(9) -0.009(5) 0.001(6) 0.005(4)
Cl1 0.094(2) 0.0462(10) 0.0683(12) 0.0200(9) 0.0240(11) 0.0112(10)
O11 0.096(6) 0.107(6) 0.160(8) 0.078(6) 0.050(6) 0.037(5)
Cl2 0.0516(14) 0.0464(13) 0.0536(14) 0.000 0.0082(11) 0.000
O21 0.170(18) 0.063(8) 0.387(33) 0.000 0.001(20) 0.000
O3 0.219(16) 0.208(15) 0.193(12) 0.021(11) 0.081(12) -0.034(13)

loop_
_atom_site_label
_atom_site_type_symbol
_atom_site_fract_x
_atom_site_fract_y
_atom_site_fract_z
_atom_site_U_iso_or_equiv
_atom_site_thermal_displace_type
_atom_site_occupancy
_atom_site_calc_flag
_atom_site_refinement_flags
_atom_site_disorder_group
Cu1 Cu 0.11832(3) 0.11141(10) 0.00254(6) 0.0530(4) Uani 1 d . .
O1A O 0.0594(3) -0.0199(9) 0.0595(5) 0.021(2) Uiso 0.50 d P 1
H11 H 0.0456(3) 0.0358(9) 0.0886(5) 0.032 Uiso 0.50 d PR 1
H12 H 0.0694(3) -0.0790(9) 0.0593(5) 0.032 Uiso 1 d R 1
O1B O 0.0579(3) -0.0373(10) 0.0255(7) 0.035(2) Uiso 0.50 d P 2
N1 N 0.1717(2) 0.2498(6) -0.0359(3) 0.0404(12) Uani 1 d . .
N2 N 0.1109(3) 0.3017(9) 0.0763(4) 0.063(2) Uani 1 d . .
N3 N 0.1131(3) -0.0204(7) -0.1056(5) 0.060(2) Uani 1 d . .
C1 C 0.2287(3) 0.2039(8) 0.0123(5) 0.045(2) Uani 1 d . .
H1A H 0.2336(3) 0.0912(8) 0.0039(5) 0.054 Uiso 1 d R .
H1B H 0.2341(3) 0.2209(8) 0.0730(5) 0.054 Uiso 1 d R .
C2 C 0.1589(3) 0.4175(7) -0.0165(5) 0.049(2) Uani 1 d . .
H2A H 0.1883(3) 0.4885(7) -0.0181(5) 0.059 Uiso 1 d R .
H2B H 0.1257(3) 0.4534(7) -0.0587(5) 0.059 Uiso 1 d R .
C3 C 0.1522(4) 0.4218(10) 0.0681(6) 0.066(2) Uani 1 d . .
H3A H 0.1410(4) 0.5276(10) 0.0800(6) 0.079 Uiso 1 d R .
H3B H 0.1868(4) 0.3983(10) 0.1104(6) 0.079 Uiso 1 d R .
C4 C 0.1586(3) 0.2172(9) -0.1289(5) 0.056(2) Uani 1 d . .
H4A H 0.1873(3) 0.2586(9) -0.1500(5) 0.067 Uiso 1 d R .
H4B H 0.1248(3) 0.2702(9) -0.1594(5) 0.067 Uiso 1 d R .
C5 C 0.1528(4) 0.0424(11) -0.1432(6) 0.067(2) Uani 1 d . .
H5A H 0.1410(4) 0.0210(11) -0.2044(6) 0.080 Uiso 1 d R .
H5B H 0.1877(4) -0.0092(11) -0.1182(6) 0.080 Uiso 1 d R .
C6 C 0.1199(5) 0.2649(16) 0.1677(6) 0.092(3) Uani 1 d . .
H6A H 0.0932(5) 0.1881(16) 0.1722(6) 0.138 Uiso 1 d R .
H6B H 0.1162(5) 0.3600(16) 0.1981(6) 0.138 Uiso 1 d R .
H6C H 0.1558(5) 0.2215(16) 0.1922(6) 0.138 Uiso 1 d R .
C7 C 0.0554(4) 0.3693(13) 0.0385(8) 0.082(3) Uani 1 d . .
H7A H 0.0287(4) 0.2929(13) 0.0432(8) 0.123 Uiso 1 d R .
H7B H 0.0502(4) 0.3926(13) -0.0209(8) 0.123 Uiso 1 d R .
H7C H 0.0515(4) 0.4653(13) 0.0679(8) 0.123 Uiso 1 d R .
C8 C 0.0571(3) -0.0009(11) -0.1639(6) 0.074(2) Uani 1 d . .
H8A H 0.0315(3) -0.0431(11) -0.1373(6) 0.110 Uiso 1 d R .
H8B H 0.0536(3) -0.0571(11) -0.2164(6) 0.110 Uiso 1 d R .
H8C H 0.0497(3) 0.1102(11) -0.1761(6) 0.110 Uiso 1 d R .
C9 C 0.1229(4) -0.1979(9) -0.0889(8) 0.092(3) Uani 1 d . .
H9A H 0.0967(4) -0.2396(9) -0.0633(8) 0.139 Uiso 1 d R .
H9B H 0.1590(4) -0.2157(9) -0.0512(8) 0.139 Uiso 1 d R .
H9C H 0.1188(4) -0.2506(9) -0.1426(8) 0.139 Uiso 1 d R .
Cl1 Cl 0.22939(11) -0.1412(2) 0.15393(14) 0.0696(7) Uani 1 d . .
O11 O 0.1838(4) -0.0438(11) 0.1092(6) 0.119(3) Uani 1 d . .
O12A O 0.2715(12) -0.0410(36) 0.1949(21) 0.135(10) Uiso 0.46(3) d P 3
O13A O 0.2152(10) -0.2256(28) 0.2154(14) 0.103(8) Uiso 0.46(3) d P 3
O14A O 0.2393(9) -0.2414(28) 0.0869(15) 0.098(7) Uiso 0.46(3) d P 3
O12B O 0.2394(10) -0.1541(27) 0.2453(14) 0.120(8) Uiso 0.54(3) d P 4
O13B O 0.2827(5) -0.0634(16) 0.1598(10) 0.072(5) Uiso 0.54(3) d P 4
O14B O 0.2318(9) -0.2915(30) 0.1140(14) 0.120(7) Uiso 0.54(3) d P 4
Cl2 Cl 0.0000 0.4825(3) 0.7500 0.0522(7) Uani 1 d S .
O21 O 0.0000 0.6458(18) 0.7500 0.225(12) Uani 1 d S .
O22A O -0.0470(18) 0.4318(58) 0.6954(27) 0.105(14) Uiso 0.25(3) d P 3
O23A O 0.0174(15) 0.4063(40) 0.8332(19) 0.072(10) Uiso 0.25(3) d P 3
O24A O 0.0502(15) 0.4303(43) 0.7387(24) 0.083(11) Uiso 0.25(3) d P 3
O22B O -0.0278(18) 0.4967(72) 0.6675(29) 0.117(15) Uiso 0.25(3) d P 4
O23B O 0.0605(17) 0.4849(54) 0.7729(28) 0.095(12) Uiso 0.25(3) d P 4
O24B O -0.0170(15) 0.3843(34) 0.8092(20) 0.077(12) Uiso 0.25(3) d P 4
O3 O 0.0903(7) -0.2203(21) 0.1554(10) 0.202(6) Uani 1 d . .

loop_
_atom_type_symbol
_atom_type_description
_atom_type_scat_dispersion_real
_atom_type_scat_dispersion_imag
_atom_type_scat_source
C C 0.0033 0.0016 'International Tables Vol C Tables 4.2.6.8 and 6.1.1.4'
H H 0.0000 0.0000 'International Tables Vol C Tables 4.2.6.8 and 6.1.1.4'
Cl Cl 0.1484 0.1585 'International Tables Vol C Tables 4.2.6.8 and 6.1.1.4'
N N 0.0061 0.0033 'International Tables Vol C Tables 4.2.6.8 and 6.1.1.4'
O O 0.0106 0.0060 'International Tables Vol C Tables 4.2.6.8 and 6.1.1.4'
Cu Cu 0.3201 1.2651 'International Tables Vol C Tables 4.2.6.8 and 6.1.1.4'

loop_
_geom_angle_atom_site_label_1
_geom_angle_atom_site_label_2
_geom_angle_atom_site_label_3
_geom_angle
_geom_angle_site_symmetry_1
_geom_angle_site_symmetry_3
N1 Cu1 N2 85.9(3) . .
N1 Cu1 N3 85.2(2) . .
N2 Cu1 N3 159.1(3) . .
N1 Cu1 O1B 172.6(3) . .
N2 Cu1 O1B 98.7(3) . .
N3 Cu1 O1B 88.6(3) . .
N1 Cu1 O1A 172.5(3) . .
N2 Cu1 O1A 86.8(3) . .
N3 Cu1 O1A 102.3(3) . .
N1 Cu1 O11 98.1(2) . .
N2 Cu1 O11 99.5(3) . .
N3 Cu1 O11 100.4(3) . .
O1B Cu1 O11 86.8(3) . .
O1A Cu1 O11 81.4(3) . .
C4 N1 C1 112.2(5) . .
C4 N1 C2 113.2(5) . .
C1 N1 C2 112.0(5) . .
C4 N1 Cu1 104.2(4) . .
C1 N1 Cu1 109.7(4) . .
C2 N1 Cu1 104.9(4) . .
C6 N2 C7 109.8(7) . .
C6 N2 C3 109.4(7) . .
C7 N2 C3 108.9(7) . .
C6 N2 Cu1 114.8(7) . .
C7 N2 Cu1 107.6(6) . .
C3 N2 Cu1 106.1(5) . .
C5 N3 C8 111.4(7) . .
C5 N3 C9 109.6(7) . .
C8 N3 C9 107.4(6) . .
C5 N3 Cu1 107.5(5) . .
C8 N3 Cu1 107.0(5) . .
C9 N3 Cu1 114.1(6) . .
N1 C1 C1 114.2(7) . 7
C3 C2 N1 108.9(6) . .
C2 C3 N2 111.2(7) . .
N1 C4 C5 109.0(6) . .
N3 C5 C4 110.1(7) . .
O13A Cl1 O12A 107.7(15) . .
O13A Cl1 O11 108.2(9) . .
O12A Cl1 O11 107.6(13) . .
O14B Cl1 O11 114.3(10) . .
O14B Cl1 O12B 112.9(12) . .
O11 Cl1 O12B 115.7(9) . .
O13A Cl1 O14A 113.5(13) . .
O12A Cl1 O14A 115.2(16) . .
O11 Cl1 O14A 104.3(10) . .
O14B Cl1 O13B 104.4(11) . .
O11 Cl1 O13B 112.1(6) . .
O12B Cl1 O13B 95.3(11) . .
Cl1 O11 Cu1 164.2(6) . .
O22B Cl2 O22B 169.8(52) . 2_556
O22A Cl2 O22A 142.9(42) . 2_556
O22B Cl2 O21 84.9(26) . .
O22B Cl2 O21 84.9(26) 2_556 .
O22A Cl2 O21 108.6(21) . .
O22A Cl2 O21 108.6(21) 2_556 .
O22A Cl2 O24A 119.2(24) . .
O22A Cl2 O24A 46.9(21) 2_556 .
O21 Cl2 O24A 107.9(15) . .
O22A Cl2 O24A 46.9(21) . 2_556
O22A Cl2 O24A 119.2(24) 2_556 2_556
O21 Cl2 O24A 107.9(15) . 2_556
O24A Cl2 O24A 144.3(30) . 2_556
O22B Cl2 O24B 123.8(26) . .
O22B Cl2 O24B 63.0(26) 2_556 .
O21 Cl2 O24B 125.0(11) . .
O22B Cl2 O24B 63.0(26) . 2_556
O22B Cl2 O24B 123.8(26) 2_556 2_556
O21 Cl2 O24B 125.0(11) . 2_556
O24B Cl2 O24B 109.9(22) . 2_556
O22A Cl2 O23A 43.2(22) . 2_556
O22A Cl2 O23A 116.5(22) 2_556 2_556
O21 Cl2 O23A 116.3(13) . 2_556
O24A Cl2 O23A 77.1(19) . 2_556
O24A Cl2 O23A 87.2(18) 2_556 2_556
O22A Cl2 O23A 116.5(22) . .
O22A Cl2 O23A 43.2(22) 2_556 .
O21 Cl2 O23A 116.3(13) . .
O24A Cl2 O23A 87.2(18) . .
O24A Cl2 O23A 77.1(19) 2_556 .
O23A Cl2 O23A 127.5(26) 2_556 .
O22B Cl2 O23B 62.7(25) . 2_556
O22B Cl2 O23B 117.1(25) 2_556 2_556
O21 Cl2 O23B 89.2(17) . 2_556
O24B Cl2 O23B 70.7(19) . 2_556
O24B Cl2 O23B 110.3(21) 2_556 2_556
O23A O22A O24A 136.4(51) 2_556 2_556
O23A O22A Cl2 74.0(32) 2_556 .
O24A O22A Cl2 70.9(28) 2_556 .
O22A O23A Cl2 62.8(27) 2_556 .
O22A O23A O24A 112.6(32) 2_556 2_556
Cl2 O23A O24A 51.0(14) . 2_556
O22A O24A Cl2 62.2(26) 2_556 .
O22A O24A O23A 107.3(33) 2_556 2_556
Cl2 O24A O23A 51.9(14) . 2_556
Cl2 O22B O24B 62.2(24) . 2_556
Cl2 O22B O23B 64.0(23) . 2_556
O24B O22B O23B 110.5(37) 2_556 2_556
O22B O23B Cl2 53.3(21) 2_556 .
O22B O23B O24B 100.6(29) 2_556 2_556
Cl2 O23B O24B 53.3(17) . 2_556
Cl2 O24B O22B 54.8(20) . 2_556
Cl2 O24B O23B 56.1(15) . 2_556
O22B O24B O23B 99.6(28) 2_556 2_556

loop_
_geom_bond_atom_site_label_1
_geom_bond_atom_site_label_2
_geom_bond_distance
_geom_bond_site_symmetry_2
Cu1 N1 2.037(5) .
Cu1 N2 2.044(7) .
Cu1 N3 2.056(7) .
Cu1 O1B 2.114(9) .
Cu1 O1A 2.287(7) .
Cu1 O11 2.408(8) .
N1 C4 1.480(9) .
N1 C1 1.490(8) .
N1 C2 1.501(8) .
N2 C6 1.474(11) .
N2 C7 1.485(11) .
N2 C3 1.500(12) .
N3 C5 1.441(11) .
N3 C8 1.479(10) .
N3 C9 1.521(10) .
C1 C1 1.494(13) 7
C2 C3 1.443(11) .
C4 C5 1.486(12) .
Cl1 O13A 1.37(2) .
Cl1 O12A 1.38(3) .
Cl1 O14B 1.43(2) .
Cl1 O11 1.436(8) .
Cl1 O12B 1.44(2) .
Cl1 O14A 1.46(2) .
Cl1 O13B 1.496(14) .
Cl2 O22B 1.33(5) .
Cl2 O22B 1.33(5) 2_556
Cl2 O22A 1.34(4) .
Cl2 O22A 1.34(4) 2_556
Cl2 O21 1.37(2) .
Cl2 O24A 1.43(3) .
Cl2 O24A 1.43(3) 2_556
Cl2 O24B 1.44(3) .
Cl2 O24B 1.44(3) 2_556
Cl2 O23A 1.45(3) 2_556
Cl2 O23A 1.45(3) .
Cl2 O23B 1.49(4) 2_556
O22A O23A 1.03(5) 2_556
O22A O24A 1.11(5) 2_556
O23A O22A 1.03(5) 2_556
O23A O24A 1.79(5) 2_556
O24A O22A 1.11(5) 2_556
O24A O23A 1.79(5) 2_556
O22B O24B 1.45(7) 2_556
O22B O23B 1.47(6) 2_556
O23B O22B 1.47(6) 2_556
O23B O24B 1.69(5) 2_556
O24B O22B 1.45(7) 2_556
O24B O23B 1.69(5) 2_556
